data_4070019
loop_
_publ_author_name
'Song, Li-Cheng'
'Gao, Wei'
'Feng, Cui-Ping'
'Wang, De-Fu'
'Hu, Qing-Mei'

_publ_section_title
;
 Investigations on Synthesis, Structure, and Properties of New Butterfly
 [2Fe2Se] Cluster Complexes Relevant to Active Sites of Some Hydrogenases
;
_journal_issue 20
_journal_name_full Organometallics
_journal_page_first 6121
_journal_paper_doi 10.1021/om900572t
_journal_volume 28
_journal_year 2009
_chemical_formula_sum 'C26 H21 Fe2 O6 P Se2'
_chemical_formula_weight 730.02
_chemical_name_systematic
; 
 ? 
;
_space_group_IT_number 14
_symmetry_cell_setting monoclinic
_symmetry_space_group_name_Hall '-P 2ybc'
_symmetry_space_group_name_H-M 'P 1 21/c 1'
_atom_sites_solution_hydrogens geom
_atom_sites_solution_primary direct
_atom_sites_solution_secondary difmap
_audit_creation_method SHELXL-97
_cell_angle_alpha 90.00
_cell_angle_beta 102.25(3)
_cell_angle_gamma 90.00
_cell_formula_units_Z 4
_cell_length_a 9.2439(18)
_cell_length_b 17.764(4)
_cell_length_c 16.640(3)
_cell_measurement_reflns_used 6887
_cell_measurement_temperature 113(2)
_cell_measurement_theta_max 27.900
_cell_measurement_theta_min 1.696
_cell_volume 2670.2(10)
_computing_cell_refinement crystalclear
_computing_data_collection crystalclear
_computing_data_reduction crystalclear
_computing_molecular_graphics 'Bruker SHELXTL'
_computing_publication_material 'Bruker SHELXTL'
_computing_structure_refinement 'SHELXL-97 (Sheldrick, 1997)'
_computing_structure_solution 'SHELXS-97 (Sheldrick, 1990)'
_diffrn_ambient_temperature 113(2)
_diffrn_measured_fraction_theta_full 0.999
_diffrn_measured_fraction_theta_max 0.999
_diffrn_measurement_device_type 'rigaku saturn'
_diffrn_measurement_method '\w scans'
_diffrn_radiation_monochromator confocal
_diffrn_radiation_source 'rotating anode'
_diffrn_radiation_type MoK\a
_diffrn_radiation_wavelength 0.71073
_diffrn_reflns_av_R_equivalents 0.1018
_diffrn_reflns_av_sigmaI/netI 0.0875
_diffrn_reflns_limit_h_max 10
_diffrn_reflns_limit_h_min -11
_diffrn_reflns_limit_k_max 15
_diffrn_reflns_limit_k_min -21
_diffrn_reflns_limit_l_max 18
_diffrn_reflns_limit_l_min -19
_diffrn_reflns_number 17942
_diffrn_reflns_theta_full 25.02
_diffrn_reflns_theta_max 25.02
_diffrn_reflns_theta_min 2.25
_diffrn_standards_decay_% 0
_diffrn_standards_interval_count 0
_diffrn_standards_interval_time 0
_diffrn_standards_number 0
_exptl_absorpt_coefficient_mu 3.912
_exptl_absorpt_correction_T_max 0.6510
_exptl_absorpt_correction_T_min 0.5083
_exptl_absorpt_correction_type multi-scan
_exptl_absorpt_process_details crystalclear
_exptl_crystal_density_diffrn 1.816
_exptl_crystal_density_method 'not measured'
_exptl_crystal_F_000 1440
_exptl_crystal_size_max 0.20
_exptl_crystal_size_mid 0.18
_exptl_crystal_size_min 0.12
_refine_diff_density_max 0.555
_refine_diff_density_min -0.798
_refine_diff_density_rms 0.126
_refine_ls_extinction_method none
_refine_ls_goodness_of_fit_ref 0.978
_refine_ls_hydrogen_treatment constr
_refine_ls_matrix_type full
_refine_ls_number_parameters 335
_refine_ls_number_reflns 4705
_refine_ls_number_restraints 0
_refine_ls_restrained_S_all 0.978
_refine_ls_R_factor_all 0.0538
_refine_ls_R_factor_gt 0.0376
_refine_ls_shift/su_max 0.001
_refine_ls_shift/su_mean 0.000
_refine_ls_structure_factor_coef Fsqd
_refine_ls_weighting_details 'calc w=1/[\s^2^(Fo^2^)+(0.0273P)^2^+0.0000P] where P=(Fo^2^+2Fc^2^)/3'
_refine_ls_weighting_scheme calc
_refine_ls_wR_factor_gt 0.0726
_refine_ls_wR_factor_ref 0.0772
_reflns_number_gt 3715
_reflns_number_total 4705
_reflns_threshold_expression >2sigma(I)
_cod_data_source_file om900572t_si_002.cif
_cod_data_source_block r90308d
_cod_depositor_comments
;
The following automatic conversions were performed:

'_symmetry_cell_setting' value 'MONOCLINIC' changed to 'monoclinic'
according to /home/saulius/struct/CIF-dictionaries/cif_core.dic
dictionary named 'cif_core.dic' version 2.4.2 from
2011-04-26.

'_exptl_absorpt_correction_type' value 'MULTI-SCAN'
changed to 'multi-scan' according to
/home/saulius/struct/CIF-dictionaries/cif_core.dic dictionary named
'cif_core.dic' version 2.4.2 from
2011-04-26.

'_refine_ls_hydrogen_treatment' value 'CONSTR' changed
to 'constr' according to
/home/saulius/struct/CIF-dictionaries/cif_core.dic dictionary named
'cif_core.dic' version 2.4.2 from 2011-04-26.

Automatic conversion script
Id: cif_fix_values 1715 2011-07-08 13:25:40Z adriana 
;
_cod_original_cell_volume 2670.2(9)
_cod_original_sg_symbol_H-M P21/c
_cod_database_code 4070019

loop_
_symmetry_equiv_pos_as_xyz
'x, y, z'
'-x, y+1/2, -z+1/2'
'-x, -y, -z'
'x, -y-1/2, z-1/2'

loop_
_atom_site_label
_atom_site_type_symbol
_atom_site_fract_x
_atom_site_fract_y
_atom_site_fract_z
_atom_site_U_iso_or_equiv
_atom_site_adp_type
_atom_site_occupancy
_atom_site_symmetry_multiplicity
_atom_site_calc_flag
_atom_site_refinement_flags
Se1 Se -0.15515(4) 0.553865(16) 0.24092(2) 0.01657(11) Uani 1 1 d .
Se2 Se -0.03062(4) 0.446905(16) 0.11300(2) 0.01487(11) Uani 1 1 d .
Fe1 Fe -0.27117(6) 0.49028(2) 0.11807(3) 0.01613(14) Uani 1 1 d .
Fe2 Fe -0.10181(6) 0.42299(2) 0.23993(3) 0.01324(14) Uani 1 1 d .
P1 P 0.10869(11) 0.39567(4) 0.33145(6) 0.0134(2) Uani 1 1 d .
O1 O -0.2881(4) 0.61353(14) -0.00185(19) 0.0384(8) Uani 1 1 d .
O2 O -0.3805(4) 0.36421(15) 0.0084(2) 0.0413(8) Uani 1 1 d .
O3 O -0.5466(3) 0.50899(15) 0.1759(2) 0.0357(8) Uani 1 1 d .
O4 O -0.1878(3) 0.27233(12) 0.18011(18) 0.0293(7) Uani 1 1 d .
O5 O -0.3014(3) 0.41197(14) 0.35414(18) 0.0340(8) Uani 1 1 d .
O6 O 0.2311(3) 0.64050(12) 0.1818(2) 0.0294(7) Uani 1 1 d .
H6 H 0.3105 0.6222 0.1774 0.044 Uiso 1 1 calc R
C1 C -0.2845(5) 0.56606(19) 0.0451(2) 0.0225(9) Uani 1 1 d .
C2 C -0.3379(5) 0.41309(19) 0.0518(3) 0.0248(10) Uani 1 1 d .
C3 C -0.4397(5) 0.50065(18) 0.1523(3) 0.0232(10) Uani 1 1 d .
C4 C -0.1491(4) 0.33045(17) 0.2039(2) 0.0184(9) Uani 1 1 d .
C5 C -0.2198(5) 0.41568(16) 0.3100(2) 0.0200(9) Uani 1 1 d .
C6 C 0.0014(4) 0.61973(17) 0.2165(2) 0.0218(10) Uani 1 1 d .
H6A H -0.0433 0.6539 0.1727 0.026 Uiso 1 1 calc R
H6B H 0.0397 0.6500 0.2648 0.026 Uiso 1 1 calc R
C7 C 0.1296(5) 0.58097(17) 0.1913(2) 0.0204(9) Uani 1 1 d .
H7 H 0.1776 0.5471 0.2356 0.024 Uiso 1 1 calc R
C8 C 0.0912(5) 0.53790(17) 0.1126(2) 0.0208(9) Uani 1 1 d .
H8A H 0.1827 0.5232 0.0972 0.025 Uiso 1 1 calc R
H8B H 0.0392 0.5715 0.0702 0.025 Uiso 1 1 calc R
C9 C 0.2459(4) 0.33405(16) 0.2982(2) 0.0151(9) Uani 1 1 d .
C10 C 0.2888(5) 0.34979(17) 0.2242(2) 0.0205(9) Uani 1 1 d .
H10 H 0.2421 0.3881 0.1903 0.025 Uiso 1 1 calc R
C11 C 0.4009(5) 0.30835(18) 0.2011(2) 0.0245(10) Uani 1 1 d .
H11 H 0.4312 0.3202 0.1528 0.029 Uiso 1 1 calc R
C12 C 0.4672(5) 0.24980(18) 0.2494(3) 0.0275(10) Uani 1 1 d .
H12 H 0.5414 0.2218 0.2335 0.033 Uiso 1 1 calc R
C13 C 0.4234(5) 0.23276(19) 0.3215(3) 0.0342(12) Uani 1 1 d .
H13 H 0.4678 0.1932 0.3543 0.041 Uiso 1 1 calc R
C14 C 0.3124(5) 0.27493(18) 0.3453(3) 0.0256(10) Uani 1 1 d .
H14 H 0.2829 0.2629 0.3937 0.031 Uiso 1 1 calc R
C15 C 0.2224(4) 0.47614(16) 0.3743(2) 0.0158(8) Uani 1 1 d .
C16 C 0.3689(5) 0.48367(18) 0.3695(2) 0.0224(9) Uani 1 1 d .
H16 H 0.4153 0.4451 0.3469 0.027 Uiso 1 1 calc R
C17 C 0.4482(5) 0.54853(19) 0.3982(3) 0.0293(10) Uani 1 1 d .
H17 H 0.5464 0.5535 0.3939 0.035 Uiso 1 1 calc R
C18 C 0.3802(5) 0.60531(19) 0.4330(3) 0.0330(11) Uani 1 1 d .
H18 H 0.4325 0.6488 0.4519 0.040 Uiso 1 1 calc R
C19 C 0.2364(5) 0.59784(18) 0.4398(3) 0.0285(11) Uani 1 1 d .
H19 H 0.1919 0.6359 0.4644 0.034 Uiso 1 1 calc R
C20 C 0.1569(5) 0.53473(17) 0.4108(2) 0.0218(9) Uani 1 1 d .
H20 H 0.0586 0.5307 0.4152 0.026 Uiso 1 1 calc R
C21 C 0.0820(4) 0.34663(16) 0.4239(2) 0.0147(8) Uani 1 1 d .
C22 C 0.1695(5) 0.36190(17) 0.5011(2) 0.0198(9) Uani 1 1 d .
H22 H 0.2361 0.4018 0.5076 0.024 Uiso 1 1 calc R
C23 C 0.1581(5) 0.31826(18) 0.5682(2) 0.0252(10) Uani 1 1 d .
H23 H 0.2170 0.3289 0.6196 0.030 Uiso 1 1 calc R
C24 C 0.0591(5) 0.25863(17) 0.5592(2) 0.0250(10) Uani 1 1 d .
H24 H 0.0530 0.2288 0.6043 0.030 Uiso 1 1 calc R
C25 C -0.0302(5) 0.24367(16) 0.4834(2) 0.0213(10) Uani 1 1 d .
H25 H -0.0974 0.2041 0.4778 0.026 Uiso 1 1 calc R
C26 C -0.0207(4) 0.28705(16) 0.4155(2) 0.0172(9) Uani 1 1 d .
H26 H -0.0819 0.2769 0.3647 0.021 Uiso 1 1 calc R

loop_
_atom_site_aniso_label
_atom_site_aniso_U_11
_atom_site_aniso_U_22
_atom_site_aniso_U_33
_atom_site_aniso_U_23
_atom_site_aniso_U_13
_atom_site_aniso_U_12
Se1 0.0177(3) 0.01428(16) 0.0175(2) -0.00139(13) 0.00309(19) 0.00234(13)
Se2 0.0140(3) 0.01733(16) 0.0132(2) 0.00003(13) 0.00270(18) 0.00215(13)
Fe1 0.0131(4) 0.0180(2) 0.0159(3) 0.00089(19) 0.0000(3) 0.00230(19)
Fe2 0.0136(4) 0.0129(2) 0.0131(3) 0.00003(18) 0.0026(3) 0.00066(19)
P1 0.0136(6) 0.0129(4) 0.0134(5) 0.0007(3) 0.0020(5) 0.0007(3)
O1 0.031(2) 0.0457(16) 0.0365(19) 0.0245(15) 0.0022(17) 0.0050(14)
O2 0.025(2) 0.0476(16) 0.046(2) -0.0241(16) -0.0048(18) 0.0005(14)
O3 0.018(2) 0.0495(17) 0.041(2) 0.0031(14) 0.0112(18) 0.0093(13)
O4 0.036(2) 0.0181(12) 0.0342(18) -0.0039(11) 0.0080(16) -0.0051(12)
O5 0.030(2) 0.0448(15) 0.0317(19) 0.0087(13) 0.0163(18) 0.0078(13)
O6 0.018(2) 0.0277(13) 0.0414(19) 0.0012(12) 0.0050(17) -0.0075(11)
C1 0.011(3) 0.0320(19) 0.022(2) 0.0027(17) -0.002(2) 0.0049(15)
C2 0.016(3) 0.034(2) 0.022(2) -0.0021(17) -0.002(2) 0.0008(17)
C3 0.021(3) 0.0202(16) 0.026(2) 0.0049(15) 0.000(2) 0.0026(16)
C4 0.019(3) 0.0187(17) 0.020(2) 0.0054(15) 0.010(2) 0.0016(14)
C5 0.022(3) 0.0157(16) 0.020(2) 0.0001(14) -0.001(2) 0.0053(15)
C6 0.024(3) 0.0159(16) 0.024(2) -0.0015(14) 0.002(2) -0.0064(15)
C7 0.017(3) 0.0185(16) 0.023(2) 0.0041(15) -0.001(2) -0.0058(14)
C8 0.021(3) 0.0240(17) 0.019(2) 0.0057(15) 0.008(2) -0.0042(15)
C9 0.014(2) 0.0121(14) 0.020(2) -0.0050(13) 0.0045(19) -0.0010(13)
C10 0.018(3) 0.0204(16) 0.023(2) 0.0019(15) 0.005(2) 0.0029(15)
C11 0.026(3) 0.0294(18) 0.020(2) 0.0022(16) 0.010(2) -0.0003(17)
C12 0.023(3) 0.0272(19) 0.033(3) -0.0004(17) 0.010(2) 0.0109(16)
C13 0.041(3) 0.0265(18) 0.039(3) 0.0079(18) 0.018(3) 0.0172(19)
C14 0.029(3) 0.0238(17) 0.026(2) 0.0052(16) 0.012(2) 0.0065(16)
C15 0.019(3) 0.0163(15) 0.011(2) 0.0048(13) 0.0011(19) 0.0014(14)
C16 0.024(3) 0.0219(17) 0.020(2) -0.0012(15) 0.004(2) 0.0011(16)
C17 0.021(3) 0.032(2) 0.032(3) -0.0067(17) -0.002(2) -0.0082(17)
C18 0.036(4) 0.0211(18) 0.035(3) -0.0052(17) -0.007(2) -0.0082(17)
C19 0.037(3) 0.0208(17) 0.024(2) -0.0031(16) -0.002(2) 0.0059(17)
C20 0.025(3) 0.0213(17) 0.017(2) -0.0024(15) 0.000(2) 0.0064(15)
C21 0.012(3) 0.0154(15) 0.016(2) 0.0009(14) 0.0022(19) 0.0023(13)
C22 0.018(3) 0.0192(16) 0.021(2) 0.0008(14) 0.002(2) -0.0013(14)
C23 0.031(3) 0.0306(19) 0.011(2) 0.0022(15) -0.001(2) 0.0053(17)
C24 0.034(3) 0.0221(17) 0.022(2) 0.0107(16) 0.013(2) 0.0055(16)
C25 0.027(3) 0.0148(15) 0.025(2) 0.0041(15) 0.012(2) 0.0051(15)
C26 0.015(3) 0.0174(15) 0.018(2) -0.0004(14) 0.0026(19) 0.0040(14)

loop_
_atom_type_symbol
_atom_type_description
_atom_type_scat_dispersion_real
_atom_type_scat_dispersion_imag
_atom_type_scat_source
C C 0.0033 0.0016 'International Tables Vol C Tables 4.2.6.8 and 6.1.1.4'
H H 0.0000 0.0000 'International Tables Vol C Tables 4.2.6.8 and 6.1.1.4'
O O 0.0106 0.0060 'International Tables Vol C Tables 4.2.6.8 and 6.1.1.4'
P P 0.1023 0.0942 'International Tables Vol C Tables 4.2.6.8 and 6.1.1.4'
Fe Fe 0.3463 0.8444 'International Tables Vol C Tables 4.2.6.8 and 6.1.1.4'
Se Se -0.0929 2.2259 'International Tables Vol C Tables 4.2.6.8 and 6.1.1.4'

loop_
_geom_angle_atom_site_label_1
_geom_angle_atom_site_label_2
_geom_angle_atom_site_label_3
_geom_angle
C6 Se1 Fe2 114.65(10)
C6 Se1 Fe1 108.73(12)
Fe2 Se1 Fe1 65.58(2)
C8 Se2 Fe1 105.92(11)
C8 Se2 Fe2 114.53(11)
Fe1 Se2 Fe2 65.70(3)
C3 Fe1 C2 93.79(18)
C3 Fe1 C1 101.50(17)
C2 Fe1 C1 101.12(18)
C3 Fe1 Se2 159.53(12)
C2 Fe1 Se2 86.10(14)
C1 Fe1 Se2 98.60(13)
C3 Fe1 Se1 86.65(14)
C2 Fe1 Se1 158.09(13)
C1 Fe1 Se1 100.25(13)
Se2 Fe1 Se1 85.97(3)
C3 Fe1 Fe2 102.90(13)
C2 Fe1 Fe2 101.66(14)
C1 Fe1 Fe2 145.17(14)
Se2 Fe1 Fe2 57.30(3)
Se1 Fe1 Fe2 57.12(3)
C5 Fe2 C4 90.75(14)
C5 Fe2 P1 95.94(14)
C4 Fe2 P1 98.31(14)
C5 Fe2 Se1 84.79(10)
C4 Fe2 Se1 150.76(14)
P1 Fe2 Se1 110.88(3)
C5 Fe2 Se2 157.96(14)
C4 Fe2 Se2 87.69(10)
P1 Fe2 Se2 106.04(4)
Se1 Fe2 Se2 85.891(19)
C5 Fe2 Fe1 101.37(13)
C4 Fe2 Fe1 95.66(13)
P1 Fe2 Fe1 157.55(3)
Se1 Fe2 Fe1 57.296(19)
Se2 Fe2 Fe1 56.99(2)
C15 P1 C21 102.31(16)
C15 P1 C9 101.90(16)
C21 P1 C9 101.15(15)
C15 P1 Fe2 115.95(12)
C21 P1 Fe2 114.81(13)
C9 P1 Fe2 118.30(13)
C7 O6 H6 109.5
O1 C1 Fe1 177.5(3)
O2 C2 Fe1 179.0(3)
O3 C3 Fe1 178.0(4)
O4 C4 Fe2 176.0(3)
O5 C5 Fe2 177.6(4)
C7 C6 Se1 116.2(2)
C7 C6 H6A 108.2
Se1 C6 H6A 108.2
C7 C6 H6B 108.2
Se1 C6 H6B 108.2
H6A C6 H6B 107.4
O6 C7 C8 108.5(3)
O6 C7 C6 105.3(3)
C8 C7 C6 115.1(4)
O6 C7 H7 109.3
C8 C7 H7 109.3
C6 C7 H7 109.3
C7 C8 Se2 116.5(2)
C7 C8 H8A 108.2
Se2 C8 H8A 108.2
C7 C8 H8B 108.2
Se2 C8 H8B 108.2
H8A C8 H8B 107.3
C14 C9 C10 118.5(3)
C14 C9 P1 122.3(3)
C10 C9 P1 119.1(3)
C11 C10 C9 120.3(3)
C11 C10 H10 119.9
C9 C10 H10 119.9
C12 C11 C10 120.3(3)
C12 C11 H11 119.8
C10 C11 H11 119.8
C11 C12 C13 119.8(3)
C11 C12 H12 120.1
C13 C12 H12 120.1
C12 C13 C14 119.9(4)
C12 C13 H13 120.1
C14 C13 H13 120.1
C9 C14 C13 121.1(3)
C9 C14 H14 119.4
C13 C14 H14 119.4
C16 C15 C20 118.1(3)
C16 C15 P1 122.9(2)
C20 C15 P1 118.9(3)
C15 C16 C17 120.8(3)
C15 C16 H16 119.6
C17 C16 H16 119.6
C18 C17 C16 119.7(4)
C18 C17 H17 120.2
C16 C17 H17 120.2
C19 C18 C17 120.2(4)
C19 C18 H18 119.9
C17 C18 H18 119.9
C18 C19 C20 120.6(3)
C18 C19 H19 119.7
C20 C19 H19 119.7
C19 C20 C15 120.7(4)
C19 C20 H20 119.7
C15 C20 H20 119.7
C22 C21 C26 119.0(3)
C22 C21 P1 121.9(3)
C26 C21 P1 118.8(3)
C23 C22 C21 120.5(3)
C23 C22 H22 119.7
C21 C22 H22 119.7
C22 C23 C24 120.2(4)
C22 C23 H23 119.9
C24 C23 H23 119.9
C25 C24 C23 120.0(3)
C25 C24 H24 120.0
C23 C24 H24 120.0
C24 C25 C26 120.6(3)
C24 C25 H25 119.7
C26 C25 H25 119.7
C25 C26 C21 119.6(4)
C25 C26 H26 120.2
C21 C26 H26 120.2

loop_
_geom_bond_atom_site_label_1
_geom_bond_atom_site_label_2
_geom_bond_distance
Se1 C6 1.969(3)
Se1 Fe2 2.3774(7)
Se1 Fe1 2.3821(9)
Se2 C8 1.971(3)
Se2 Fe1 2.3717(8)
Se2 Fe2 2.3800(7)
Fe1 C3 1.778(4)
Fe1 C2 1.785(4)
Fe1 C1 1.799(4)
Fe1 Fe2 2.5777(11)
Fe2 C5 1.763(4)
Fe2 C4 1.773(3)
Fe2 P1 2.2546(14)
P1 C15 1.827(4)
P1 C21 1.830(3)
P1 C9 1.847(3)
O1 C1 1.146(4)
O2 C2 1.145(5)
O3 C3 1.148(4)
O4 C4 1.136(4)
O5 C5 1.161(4)
O6 C7 1.445(4)
O6 H6 0.8200
C6 C7 1.504(5)
C6 H6A 0.9700
C6 H6B 0.9700
C7 C8 1.494(5)
C7 H7 0.9800
C8 H8A 0.9700
C8 H8B 0.9700
C9 C14 1.375(5)
C9 C10 1.400(5)
C10 C11 1.390(5)
C10 H10 0.9300
C11 C12 1.377(5)
C11 H11 0.9300
C12 C13 1.379(5)
C12 H12 0.9300
C13 C14 1.393(5)
C13 H13 0.9300
C14 H14 0.9300
C15 C16 1.380(5)
C15 C20 1.405(4)
C16 C17 1.394(5)
C16 H16 0.9300
C17 C18 1.379(5)
C17 H17 0.9300
C18 C19 1.364(6)
C18 H18 0.9300
C19 C20 1.371(5)
C19 H19 0.9300
C20 H20 0.9300
C21 C22 1.392(5)
C21 C26 1.409(5)
C22 C23 1.381(5)
C22 H22 0.9300
C23 C24 1.387(5)
C23 H23 0.9300
C24 C25 1.379(6)
C24 H24 0.9300
C25 C26 1.385(5)
C25 H25 0.9300
C26 H26 0.9300

loop_
_geom_torsion_atom_site_label_1
_geom_torsion_atom_site_label_2
_geom_torsion_atom_site_label_3
_geom_torsion_atom_site_label_4
_geom_torsion
C8 Se2 Fe1 C3 -126.3(4)
Fe2 Se2 Fe1 C3 -16.1(4)
C8 Se2 Fe1 C2 143.30(17)
Fe2 Se2 Fe1 C2 -106.53(12)
C8 Se2 Fe1 C1 42.62(18)
Fe2 Se2 Fe1 C1 152.80(13)
C8 Se2 Fe1 Se1 -57.15(12)
Fe2 Se2 Fe1 Se1 53.02(2)
C8 Se2 Fe1 Fe2 -110.17(12)
C6 Se1 Fe1 C3 -143.04(16)
Fe2 Se1 Fe1 C3 107.71(11)
C6 Se1 Fe1 C2 125.1(4)
Fe2 Se1 Fe1 C2 15.9(3)
C6 Se1 Fe1 C1 -41.95(17)
Fe2 Se1 Fe1 C1 -151.21(13)
C6 Se1 Fe1 Se2 56.07(12)
Fe2 Se1 Fe1 Se2 -53.18(2)
C6 Se1 Fe1 Fe2 109.25(12)
C6 Se1 Fe2 C5 152.6(2)
Fe1 Se1 Fe2 C5 -107.09(14)
C6 Se1 Fe2 C4 -125.3(2)
Fe1 Se1 Fe2 C4 -24.9(2)
C6 Se1 Fe2 P1 58.18(14)
Fe1 Se1 Fe2 P1 158.53(4)
C6 Se1 Fe2 Se2 -47.43(14)
Fe1 Se1 Fe2 Se2 52.92(2)
C6 Se1 Fe2 Fe1 -100.35(14)
C8 Se2 Fe2 C5 109.1(3)
Fe1 Se2 Fe2 C5 12.0(3)
C8 Se2 Fe2 C4 -164.55(19)
Fe1 Se2 Fe2 C4 98.27(13)
C8 Se2 Fe2 P1 -66.56(14)
Fe1 Se2 Fe2 P1 -163.74(3)
C8 Se2 Fe2 Se1 43.99(13)
Fe1 Se2 Fe2 Se1 -53.18(2)
C8 Se2 Fe2 Fe1 97.17(13)
C3 Fe1 Fe2 C5 -1.17(16)
C2 Fe1 Fe2 C5 -97.86(17)
C1 Fe1 Fe2 C5 132.2(2)
Se2 Fe1 Fe2 C5 -175.45(11)
Se1 Fe1 Fe2 C5 76.16(11)
C3 Fe1 Fe2 C4 90.75(16)
C2 Fe1 Fe2 C4 -5.95(16)
C1 Fe1 Fe2 C4 -135.8(2)
Se2 Fe1 Fe2 C4 -83.53(10)
Se1 Fe1 Fe2 C4 168.07(10)
C3 Fe1 Fe2 P1 -140.90(14)
C2 Fe1 Fe2 P1 122.40(15)
C1 Fe1 Fe2 P1 -7.5(2)
Se2 Fe1 Fe2 P1 44.81(8)
Se1 Fe1 Fe2 P1 -63.58(8)
C3 Fe1 Fe2 Se1 -77.32(12)
C2 Fe1 Fe2 Se1 -174.02(12)
C1 Fe1 Fe2 Se1 56.1(2)
Se2 Fe1 Fe2 Se1 108.39(2)
C3 Fe1 Fe2 Se2 174.28(12)
C2 Fe1 Fe2 Se2 77.59(12)
C1 Fe1 Fe2 Se2 -52.3(2)
Se1 Fe1 Fe2 Se2 -108.39(2)
C5 Fe2 P1 C15 -98.96(16)
C4 Fe2 P1 C15 169.40(15)
Se1 Fe2 P1 C15 -12.29(12)
Se2 Fe2 P1 C15 79.42(12)
Fe1 Fe2 P1 C15 41.47(15)
C5 Fe2 P1 C21 20.13(15)
C4 Fe2 P1 C21 -71.50(15)
Se1 Fe2 P1 C21 106.80(11)
Se2 Fe2 P1 C21 -161.49(11)
Fe1 Fe2 P1 C21 160.56(12)
C5 Fe2 P1 C9 139.53(15)
C4 Fe2 P1 C9 47.90(15)
Se1 Fe2 P1 C9 -133.80(11)
Se2 Fe2 P1 C9 -42.09(11)
Fe1 Fe2 P1 C9 -80.04(14)
C3 Fe1 C1 O1 -179(100)
C2 Fe1 C1 O1 -83(9)
Se2 Fe1 C1 O1 5(9)
Se1 Fe1 C1 O1 92(9)
Fe2 Fe1 C1 O1 47(9)
C3 Fe1 C2 O2 114(23)
C1 Fe1 C2 O2 11(23)
Se2 Fe1 C2 O2 -87(23)
Se1 Fe1 C2 O2 -156(22)
Fe2 Fe1 C2 O2 -142(23)
C2 Fe1 C3 O3 177(100)
C1 Fe1 C3 O3 -80(11)
Se2 Fe1 C3 O3 88(11)
Se1 Fe1 C3 O3 19(11)
Fe2 Fe1 C3 O3 75(11)
C5 Fe2 C4 O4 52(5)
P1 Fe2 C4 O4 148(5)
Se1 Fe2 C4 O4 -29(5)
Se2 Fe2 C4 O4 -106(5)
Fe1 Fe2 C4 O4 -50(5)
C4 Fe2 C5 O5 -92(7)
P1 Fe2 C5 O5 170(7)
Se1 Fe2 C5 O5 59(7)
Se2 Fe2 C5 O5 -6(8)
Fe1 Fe2 C5 O5 4(7)
Fe2 Se1 C6 C7 6.1(4)
Fe1 Se1 C6 C7 -65.0(3)
Se1 C6 C7 O6 -176.7(3)
Se1 C6 C7 C8 63.8(4)
O6 C7 C8 Se2 174.0(3)
C6 C7 C8 Se2 -68.3(4)
Fe1 Se2 C8 C7 71.7(3)
Fe2 Se2 C8 C7 1.6(3)
C15 P1 C9 C14 97.9(3)
C21 P1 C9 C14 -7.4(4)
Fe2 P1 C9 C14 -133.6(3)
C15 P1 C9 C10 -79.2(3)
C21 P1 C9 C10 175.5(3)
Fe2 P1 C9 C10 49.2(3)
C14 C9 C10 C11 -2.8(6)
P1 C9 C10 C11 174.5(3)
C9 C10 C11 C12 2.2(6)
C10 C11 C12 C13 -0.8(6)
C11 C12 C13 C14 -0.1(7)
C10 C9 C14 C13 1.9(6)
P1 C9 C14 C13 -175.3(3)
C12 C13 C14 C9 -0.5(7)
C21 P1 C15 C16 110.5(3)
C9 P1 C15 C16 6.2(4)
Fe2 P1 C15 C16 -123.7(3)
C21 P1 C15 C20 -72.3(3)
C9 P1 C15 C20 -176.6(3)
Fe2 P1 C15 C20 53.5(3)
C20 C15 C16 C17 -1.6(6)
P1 C15 C16 C17 175.6(3)
C15 C16 C17 C18 1.1(7)
C16 C17 C18 C19 0.4(7)
C17 C18 C19 C20 -1.3(7)
C18 C19 C20 C15 0.7(6)
C16 C15 C20 C19 0.7(6)
P1 C15 C20 C19 -176.6(3)
C15 P1 C21 C22 -15.7(3)
C9 P1 C21 C22 89.2(3)
Fe2 P1 C21 C22 -142.2(3)
C15 P1 C21 C26 170.2(3)
C9 P1 C21 C26 -84.9(3)
Fe2 P1 C21 C26 43.7(3)
C26 C21 C22 C23 1.4(5)
P1 C21 C22 C23 -172.7(3)
C21 C22 C23 C24 0.0(5)
C22 C23 C24 C25 -1.2(5)
C23 C24 C25 C26 0.9(5)
C24 C25 C26 C21 0.5(5)
C22 C21 C26 C25 -1.7(5)
P1 C21 C26 C25 172.6(2)
